data_4325014
loop_
_publ_author_name
'Marc Fourmigu\'e'
'Eric W. Reinheimer'
'Ali Assaf'
'Olivier Jeannin'
'Ali Saad'
'Pascale Auban-Senzier'
'Pere Alemany'
'Antonio Rodr\'iguez-Fortea'
'Enric Canadell'

_publ_section_title
;
 Syntheses, Crystal Structures, Transport Properties and First-Principles
 Electronic Structure Study of the (tTTF)2X (X = Br, I) Low-Dimensional
 Antiferromagnets
;
_journal_name_full 'Inorganic Chemistry'
_journal_page_first 4171
_journal_page_last 4181
_journal_paper_doi 10.1021/ic2002964
_journal_volume 50
_journal_year 2011
_chemical_formula_moiety '2(C9 H8 S4), Br'
_chemical_formula_sum 'C18 H16 Br S8'
_chemical_formula_weight 568.70
_chemical_name_systematic
;
 ?
;
_space_group_IT_number 2
_symmetry_cell_setting triclinic
_symmetry_space_group_name_Hall '-P 1'
_symmetry_space_group_name_H-M 'P -1'
_atom_sites_solution_hydrogens geom
_atom_sites_solution_primary direct
_atom_sites_solution_secondary difmap
_audit_creation_method SHELXL-97
_cell_angle_alpha 73.415(3)
_cell_angle_beta 83.968(2)
_cell_angle_gamma 72.264(3)
_cell_formula_units_Z 1
_cell_length_a 6.3441(2)
_cell_length_b 7.3344(3)
_cell_length_c 12.5028(4)
_cell_measurement_reflns_used 1732
_cell_measurement_temperature 293(2)
_cell_measurement_theta_max 27.485
_cell_measurement_theta_min 2.910
_cell_volume 530.95(3)
_computing_cell_refinement 'Dirax/lsq (Duisenberg & Schreurs, 1989-2000)'
_computing_data_collection 'Collect (Bruker AXS BV, 1997-2004)'
_computing_data_reduction 'EvalCCD (Duisenberg & Schreurs 1990-2000)'
_computing_molecular_graphics 'Ortep-3 for Windows (Farrugia, 1997)'
_computing_publication_material 'WinGX publication routines (Farrugia, 1999)'
_computing_structure_refinement 'SHELXL-97 (Sheldrick, 1997)'
_computing_structure_solution 'SIR92 (Altomare et al., 1993)'
_diffrn_ambient_temperature 293(2)
_diffrn_detector_area_resol_mean 9
_diffrn_measured_fraction_theta_full 0.993
_diffrn_measured_fraction_theta_max 0.993
_diffrn_measurement_device '95mm CCD camera on \k-goniostat'
_diffrn_measurement_device_type KappaCCD
_diffrn_measurement_method CCD
_diffrn_radiation_monochromator 'horizonally mounted graphite crystal'
_diffrn_radiation_source 'fine-focus sealed tube'
_diffrn_radiation_type MoK\a
_diffrn_radiation_wavelength 0.71073
_diffrn_reflns_av_R_equivalents 0.0232
_diffrn_reflns_av_sigmaI/netI 0.0241
_diffrn_reflns_limit_h_max 8
_diffrn_reflns_limit_h_min -8
_diffrn_reflns_limit_k_max 9
_diffrn_reflns_limit_k_min -9
_diffrn_reflns_limit_l_max 15
_diffrn_reflns_limit_l_min -16
_diffrn_reflns_number 7280
_diffrn_reflns_theta_full 27.50
_diffrn_reflns_theta_max 27.50
_diffrn_reflns_theta_min 3.75
_exptl_absorpt_coefficient_mu 2.726
_exptl_absorpt_correction_T_max 0.761
_exptl_absorpt_correction_T_min 0.728
_exptl_absorpt_correction_type multi-scan
_exptl_absorpt_process_details
;
  [Sheldrick, G.M. (2002). SADABS Bruker AXS Inc., Madison, Wisconsin, USA]
;
_exptl_crystal_colour black
_exptl_crystal_density_diffrn 1.779
_exptl_crystal_description prism
_exptl_crystal_F_000 287
_exptl_crystal_size_max 0.2
_exptl_crystal_size_mid 0.1
_exptl_crystal_size_min 0.1
_refine_diff_density_max 0.225
_refine_diff_density_min -0.290
_refine_diff_density_rms 0.074
_refine_ls_extinction_coef 0.053(3)
_refine_ls_extinction_expression Fc^*^=kFc[1+0.001xFc^2^\l^3^/sin(2\q)]^-1/4^
_refine_ls_extinction_method SHELXL
_refine_ls_goodness_of_fit_ref 1.081
_refine_ls_hydrogen_treatment constr
_refine_ls_matrix_type full
_refine_ls_number_parameters 125
_refine_ls_number_reflns 2436
_refine_ls_number_restraints 0
_refine_ls_restrained_S_all 1.081
_refine_ls_R_factor_all 0.0324
_refine_ls_R_factor_gt 0.0239
_refine_ls_shift/su_max 0.001
_refine_ls_shift/su_mean 0.000
_refine_ls_structure_factor_coef Fsqd
_refine_ls_weighting_details 'calc w=1/[\s^2^(Fo^2^)+(0.0242P)^2^+0.1206P] where P=(Fo^2^+2Fc^2^)/3'
_refine_ls_weighting_scheme calc
_refine_ls_wR_factor_gt 0.0521
_refine_ls_wR_factor_ref 0.0555
_reflns_number_gt 2098
_reflns_number_total 2436
_reflns_threshold_expression >2sigma(I)
_cod_data_source_file ic2002964_si_001_2.cif
_cod_data_source_block tTTF2Br
_cod_database_code 4325014

loop_
_symmetry_equiv_pos_as_xyz
'x, y, z'
'-x, -y, -z'

loop_
_atom_site_label
_atom_site_type_symbol
_atom_site_fract_x
_atom_site_fract_y
_atom_site_fract_z
_atom_site_U_iso_or_equiv
_atom_site_adp_type
_atom_site_occupancy
_atom_site_symmetry_multiplicity
_atom_site_calc_flag
_atom_site_refinement_flags
Br Br 0.0000 0.0000 0.0000 0.05129(11) Uani 1 2 d S
S1 S 0.70170(7) 0.20329(6) 0.63142(4) 0.03426(11) Uani 1 1 d .
S2 S 0.59973(7) 0.28636(6) 0.37046(3) 0.03195(11) Uani 1 1 d .
S3 S 0.14186(7) 0.27103(7) 0.43245(3) 0.03365(11) Uani 1 1 d .
S4 S 0.24849(7) 0.18537(7) 0.69316(3) 0.03467(11) Uani 1 1 d .
C1 C 0.4230(3) 0.1493(3) 0.79956(14) 0.0389(4) Uani 1 1 d .
H1 H 0.3746 0.1248 0.8737 0.047 Uiso 1 1 calc R
C2 C 0.6286(3) 0.1577(3) 0.77169(15) 0.0391(4) Uani 1 1 d .
H2 H 0.7291 0.1398 0.8255 0.047 Uiso 1 1 calc R
C3 C 0.4449(3) 0.2189(2) 0.58662(13) 0.0278(3) Uani 1 1 d .
C4 C 0.4011(3) 0.2537(2) 0.47644(13) 0.0277(3) Uani 1 1 d .
C5 C 0.4215(3) 0.3304(2) 0.26364(13) 0.0295(3) Uani 1 1 d .
C6 C 0.2146(3) 0.3228(2) 0.29156(13) 0.0302(3) Uani 1 1 d .
C7 C 0.0767(3) 0.3594(3) 0.19314(14) 0.0371(4) Uani 1 1 d .
H7A H -0.0507 0.4753 0.1880 0.045 Uiso 1 1 calc R
H7B H 0.0267 0.2452 0.1968 0.045 Uiso 1 1 calc R
C8 C 0.2409(3) 0.3943(3) 0.09395(15) 0.0459(5) Uani 1 1 d .
H8A H 0.2611 0.2960 0.0529 0.055 Uiso 1 1 calc R
H8B H 0.1828 0.5250 0.0435 0.055 Uiso 1 1 calc R
C9 C 0.4649(3) 0.3777(3) 0.13989(14) 0.0367(4) Uani 1 1 d .
H9A H 0.5832 0.2723 0.1199 0.044 Uiso 1 1 calc R
H9B H 0.5028 0.5017 0.1125 0.044 Uiso 1 1 calc R

loop_
_atom_site_aniso_label
_atom_site_aniso_U_11
_atom_site_aniso_U_22
_atom_site_aniso_U_33
_atom_site_aniso_U_23
_atom_site_aniso_U_13
_atom_site_aniso_U_12
Br 0.04551(18) 0.0740(2) 0.03664(16) -0.01158(13) -0.01014(12) -0.02033(14)
S1 0.0291(2) 0.0450(2) 0.0311(2) -0.00882(18) -0.00435(16) -0.01422(17)
S2 0.0275(2) 0.0453(2) 0.0262(2) -0.00850(17) 0.00085(15) -0.01630(17)
S3 0.0241(2) 0.0536(3) 0.0249(2) -0.01208(17) 0.00044(15) -0.01237(17)
S4 0.0299(2) 0.0480(2) 0.0276(2) -0.01268(18) 0.00276(16) -0.01203(18)
C1 0.0476(11) 0.0449(10) 0.0238(8) -0.0091(7) -0.0021(7) -0.0125(8)
C2 0.0448(10) 0.0452(10) 0.0280(8) -0.0084(7) -0.0125(8) -0.0112(8)
C3 0.0271(8) 0.0315(8) 0.0258(8) -0.0075(6) -0.0024(6) -0.0093(6)
C4 0.0255(8) 0.0340(8) 0.0252(8) -0.0084(6) -0.0004(6) -0.0103(6)
C5 0.0330(8) 0.0345(8) 0.0228(7) -0.0075(6) -0.0009(6) -0.0122(6)
C6 0.0311(8) 0.0372(8) 0.0225(7) -0.0086(6) -0.0031(6) -0.0089(7)
C7 0.0339(9) 0.0473(10) 0.0298(9) -0.0122(7) -0.0061(7) -0.0076(7)
C8 0.0517(12) 0.0612(12) 0.0252(9) -0.0058(8) -0.0057(8) -0.0205(10)
C9 0.0447(10) 0.0429(9) 0.0240(8) -0.0077(7) 0.0023(7) -0.0169(8)

loop_
_atom_type_symbol
_atom_type_description
_atom_type_scat_dispersion_real
_atom_type_scat_dispersion_imag
_atom_type_scat_source
C C 0.0033 0.0016 'International Tables Vol C Tables 4.2.6.8 and 6.1.1.4'
H H 0.0000 0.0000 'International Tables Vol C Tables 4.2.6.8 and 6.1.1.4'
S S 0.1246 0.1234 'International Tables Vol C Tables 4.2.6.8 and 6.1.1.4'
Br Br -0.2901 2.4595 'International Tables Vol C Tables 4.2.6.8 and 6.1.1.4'

loop_
_geom_angle_atom_site_label_1
_geom_angle_atom_site_label_2
_geom_angle_atom_site_label_3
_geom_angle
C2 S1 C3 95.30(8)
C5 S2 C4 94.37(8)
C6 S3 C4 94.54(8)
C1 S4 C3 94.98(8)
C2 C1 S4 117.75(14)
C2 C1 H1 121.1
S4 C1 H1 121.1
C1 C2 S1 117.34(14)
C1 C2 H2 121.3
S1 C2 H2 121.3
C4 C3 S1 122.61(12)
C4 C3 S4 122.76(13)
S1 C3 S4 114.62(9)
C3 C4 S3 122.15(12)
C3 C4 S2 122.32(13)
S3 C4 S2 115.52(9)
C6 C5 C9 112.92(15)
C6 C5 S2 117.91(12)
C9 C5 S2 129.16(13)
C5 C6 C7 113.40(15)
C5 C6 S3 117.63(13)
C7 C6 S3 128.97(13)
C6 C7 C8 102.32(14)
C6 C7 H7A 111.3
C8 C7 H7A 111.3
C6 C7 H7B 111.3
C8 C7 H7B 111.3
H7A C7 H7B 109.2
C9 C8 C7 108.79(14)
C9 C8 H8A 109.9
C7 C8 H8A 109.9
C9 C8 H8B 109.9
C7 C8 H8B 109.9
H8A C8 H8B 108.3
C5 C9 C8 102.55(14)
C5 C9 H9A 111.3
C8 C9 H9A 111.3
C5 C9 H9B 111.3
C8 C9 H9B 111.3
H9A C9 H9B 109.2

loop_
_geom_bond_atom_site_label_1
_geom_bond_atom_site_label_2
_geom_bond_distance
S1 C2 1.7295(18)
S1 C3 1.7384(17)
S2 C5 1.7362(17)
S2 C4 1.7472(15)
S3 C6 1.7361(16)
S3 C4 1.7456(16)
S4 C1 1.7306(19)
S4 C3 1.7432(16)
C1 C2 1.330(3)
C1 H1 0.9300
C2 H2 0.9300
C3 C4 1.370(2)
C5 C6 1.336(2)
C5 C9 1.501(2)
C6 C7 1.499(2)
C7 C8 1.549(2)
C7 H7A 0.9700
C7 H7B 0.9700
C8 C9 1.546(3)
C8 H8A 0.9700
C8 H8B 0.9700
C9 H9A 0.9700
C9 H9B 0.9700

loop_
_geom_torsion_atom_site_label_1
_geom_torsion_atom_site_label_2
_geom_torsion_atom_site_label_3
_geom_torsion_atom_site_label_4
_geom_torsion
C3 S4 C1 C2 0.27(17)
S4 C1 C2 S1 -0.2(2)
C3 S1 C2 C1 0.02(16)
C2 S1 C3 C4 -179.55(14)
C2 S1 C3 S4 0.16(11)
C1 S4 C3 C4 179.47(14)
C1 S4 C3 S1 -0.24(11)
S1 C3 C4 S3 -179.46(9)
S4 C3 C4 S3 0.9(2)
S1 C3 C4 S2 -0.1(2)
S4 C3 C4 S2 -179.82(9)
C6 S3 C4 C3 177.92(14)
C6 S3 C4 S2 -1.45(10)
C5 S2 C4 C3 -177.76(14)
C5 S2 C4 S3 1.61(10)
C4 S2 C5 C6 -1.21(15)
C4 S2 C5 C9 178.75(16)
C9 C5 C6 C7 1.1(2)
S2 C5 C6 C7 -178.95(12)
C9 C5 C6 S3 -179.56(12)
S2 C5 C6 S3 0.40(19)
C4 S3 C6 C5 0.64(15)
C4 S3 C6 C7 179.88(16)
C5 C6 C7 C8 -0.4(2)
S3 C6 C7 C8 -179.65(13)
C6 C7 C8 C9 -0.4(2)
C6 C5 C9 C8 -1.3(2)
S2 C5 C9 C8 178.79(14)
C7 C8 C9 C5 1.0(2)
